data_4305526
loop_
_publ_author_name
'Nouri Bouslimani'
'Nicolas Cl\'ement'
'Guillaume Rogez'
'Philippe Turek'
'Maxime Bernard'
'Samuel Dagorne'
'David Martel'
'Hoan Nguyen Cong'
'Richard Welter'

_publ_contact_author_address
;
Institut Le Bel, rue Blaise Pascal, 67000 STRASBOURG, FRANCE
;
_publ_contact_author_email welter@chimie.u-strasbg.fr
_publ_contact_author_fax 0390241232
_publ_contact_author_name
;
Richard Welter
;
_publ_contact_author_phone 0390241593
_publ_section_title
;
Synthesis and Magnetic Properties of New Mono- and Binuclear Iron Complexes
with Salicyloylhydrazono Dithiolane Ligand
;
_journal_name_full 'Inorganic Chemistry'
_journal_page_first 7623
_journal_page_last 7630
_journal_paper_doi 10.1021/ic800522h
_journal_volume 47
_journal_year 2008
_chemical_formula_sum 'C22 H24 Cl6 Fe N4 O4 S4'
_chemical_formula_weight 805.24
_chemical_name_systematic
; 
 ? 
;
_space_group_IT_number 14
_symmetry_cell_setting monoclinic
_symmetry_space_group_name_Hall '-P 2ybc'
_symmetry_space_group_name_H-M 'P 1 21/c 1'
_atom_sites_solution_hydrogens geom
_atom_sites_solution_primary direct
_atom_sites_solution_secondary difmap
_audit_creation_method SHELXL-97
_cell_angle_alpha 90.00
_cell_angle_beta 103.161(3)
_cell_angle_gamma 90.00
_cell_formula_units_Z 2
_cell_length_a 8.9540(3)
_cell_length_b 9.2680(5)
_cell_length_c 19.2850(9)
_cell_measurement_reflns_used 6378
_cell_measurement_temperature 173(2)
_cell_measurement_theta_max 30.034
_cell_measurement_theta_min 0.998
_cell_volume 1558.34(12)
_computing_cell_refinement 'Denzo (Nonius B.V., 1998)'
_computing_data_collection 'Collect (Nonius B.V., 1998)'
_computing_data_reduction 'Denzo (Nonius B.V., 1998)'
_computing_molecular_graphics 'PLATON 98 (Spek, 1998)'
_computing_publication_material 'SHELXL-97 (Sheldrick, 1997)'
_computing_structure_refinement 'SHELXL-97 (Sheldrick, 1997)'
_computing_structure_solution 'SHELXS-97 (Sheldrick, 1997)'
_diffrn_ambient_temperature 173(2)
_diffrn_measured_fraction_theta_full 0.997
_diffrn_measured_fraction_theta_max 0.997
_diffrn_measurement_device_type KappaCCD
_diffrn_measurement_method '\p scans'
_diffrn_radiation_monochromator graphite
_diffrn_radiation_source 'fine-focus sealed tube'
_diffrn_radiation_type MoK\a
_diffrn_radiation_wavelength 0.71073
_diffrn_reflns_av_R_equivalents 0.0560
_diffrn_reflns_av_sigmaI/netI 0.0691
_diffrn_reflns_limit_h_max 9
_diffrn_reflns_limit_h_min -12
_diffrn_reflns_limit_k_max 13
_diffrn_reflns_limit_k_min -11
_diffrn_reflns_limit_l_max 25
_diffrn_reflns_limit_l_min -27
_diffrn_reflns_number 10975
_diffrn_reflns_theta_full 30.00
_diffrn_reflns_theta_max 30.00
_diffrn_reflns_theta_min 2.17
_exptl_absorpt_coefficient_mu 1.304
_exptl_absorpt_correction_type none
_exptl_crystal_colour yellow
_exptl_crystal_density_diffrn 1.716
_exptl_crystal_density_method 'not measured'
_exptl_crystal_description prism
_exptl_crystal_F_000 816
_exptl_crystal_size_max 0.10
_exptl_crystal_size_mid 0.10
_exptl_crystal_size_min 0.10
_refine_diff_density_max 0.464
_refine_diff_density_min -0.634
_refine_diff_density_rms 0.098
_refine_ls_extinction_method none
_refine_ls_goodness_of_fit_ref 1.028
_refine_ls_hydrogen_treatment mixed
_refine_ls_matrix_type full
_refine_ls_number_parameters 195
_refine_ls_number_reflns 4523
_refine_ls_number_restraints 0
_refine_ls_restrained_S_all 1.028
_refine_ls_R_factor_all 0.0829
_refine_ls_R_factor_gt 0.0449
_refine_ls_shift/su_max 0.001
_refine_ls_shift/su_mean 0.000
_refine_ls_structure_factor_coef Fsqd
_refine_ls_weighting_details 'calc w=1/[\s^2^(Fo^2^)+(0.0506P)^2^+0.2556P] where P=(Fo^2^+2Fc^2^)/3'
_refine_ls_weighting_scheme calc
_refine_ls_wR_factor_gt 0.0996
_refine_ls_wR_factor_ref 0.1142
_reflns_number_gt 3030
_reflns_number_total 4523
_reflns_threshold_expression >2sigma(I)
_cod_data_source_file ic800522h-file001_5.cif
_cod_data_source_block fer_L2_2_CL_2_dichlo
_cod_original_sg_symbol_H-M 'P 21/c'
_cod_database_code 4305526

loop_
_symmetry_equiv_pos_as_xyz
'x, y, z'
'-x, y+1/2, -z+1/2'
'-x, -y, -z'
'x, -y-1/2, z-1/2'

loop_
_atom_site_label
_atom_site_type_symbol
_atom_site_fract_x
_atom_site_fract_y
_atom_site_fract_z
_atom_site_U_iso_or_equiv
_atom_site_adp_type
_atom_site_occupancy
_atom_site_symmetry_multiplicity
_atom_site_calc_flag
_atom_site_refinement_flags
_atom_site_disorder_assembly
_atom_site_disorder_group
Fe1 Fe 1.0000 0.0000 0.5000 0.01919(13) Uani 1 2 d S . .
Cl1 Cl 1.13187(7) 0.12386(8) 0.60890(3) 0.03021(17) Uani 1 1 d . . .
Cl2 Cl 1.14185(10) -0.14756(10) 0.26764(4) 0.0489(2) Uani 1 1 d . . .
Cl3 Cl 1.18323(11) -0.41209(10) 0.34894(5) 0.0608(3) Uani 1 1 d . . .
S1 S 1.39208(7) -0.37590(7) 0.53083(4) 0.02691(16) Uani 1 1 d . . .
S2 S 1.10112(8) -0.35139(8) 0.57804(4) 0.03154(18) Uani 1 1 d . . .
O1 O 1.5362(2) -0.0928(2) 0.40413(10) 0.0267(4) Uani 1 1 d . . .
O2 O 1.14585(18) 0.10433(19) 0.44357(10) 0.0257(4) Uani 1 1 d . . .
N1 N 1.2915(2) -0.0956(2) 0.46179(11) 0.0197(4) Uani 1 1 d . . .
N2 N 1.1954(2) -0.1488(2) 0.50344(10) 0.0191(4) Uani 1 1 d . . .
C1 C 1.4777(3) 0.0290(3) 0.36790(13) 0.0213(5) Uani 1 1 d . . .
C2 C 1.5469(3) 0.0907(3) 0.31687(14) 0.0262(6) Uani 1 1 d . . .
H2 H 1.6389 0.0504 0.3087 0.031 Uiso 1 1 calc . . .
C3 C 1.4831(3) 0.2090(3) 0.27851(14) 0.0304(6) Uani 1 1 d . . .
H3 H 1.5300 0.2486 0.2433 0.036 Uiso 1 1 calc . . .
C4 C 1.3494(3) 0.2719(3) 0.29092(14) 0.0310(6) Uani 1 1 d . . .
H4 H 1.3050 0.3537 0.2644 0.037 Uiso 1 1 calc . . .
C5 C 1.2833(3) 0.2126(3) 0.34230(13) 0.0241(5) Uani 1 1 d . . .
H5 H 1.1943 0.2565 0.3519 0.029 Uiso 1 1 calc . . .
C6 C 1.3439(3) 0.0898(3) 0.38071(12) 0.0199(5) Uani 1 1 d . . .
C7 C 1.2553(2) 0.0338(3) 0.43116(13) 0.0197(5) Uani 1 1 d . . .
C8 C 1.2283(3) -0.2732(3) 0.53238(12) 0.0192(5) Uani 1 1 d . . .
C9 C 1.3207(3) -0.5405(3) 0.56266(17) 0.0376(7) Uani 1 1 d . . .
H9A H 1.2554 -0.5939 0.5225 0.045 Uiso 1 1 calc . . .
H9B H 1.4073 -0.6034 0.5856 0.045 Uiso 1 1 calc . . .
C10 C 1.2282(3) -0.4971(3) 0.61599(17) 0.0373(7) Uani 1 1 d . . .
H10A H 1.2976 -0.4651 0.6609 0.045 Uiso 1 1 calc . . .
H10B H 1.1678 -0.5803 0.6266 0.045 Uiso 1 1 calc . . .
C11 C 1.0696(3) -0.3205(4) 0.27548(16) 0.0400(7) Uani 1 1 d . . .
H11A H 1.0680 -0.3758 0.2314 0.048 Uiso 1 1 calc . . .
H11B H 0.9630 -0.3133 0.2815 0.048 Uiso 1 1 calc . . .
H1O H 1.617(3) -0.107(3) 0.3973(16) 0.037(9) Uiso 1 1 d . . .
H1N H 1.355(3) -0.149(3) 0.4539(13) 0.016(7) Uiso 1 1 d . . .

loop_
_atom_site_aniso_label
_atom_site_aniso_U_11
_atom_site_aniso_U_22
_atom_site_aniso_U_33
_atom_site_aniso_U_23
_atom_site_aniso_U_13
_atom_site_aniso_U_12
Fe1 0.0166(2) 0.0192(3) 0.0237(3) 0.0014(2) 0.00869(18) 0.0022(2)
Cl1 0.0216(3) 0.0370(4) 0.0317(3) -0.0099(3) 0.0053(2) 0.0037(3)
Cl2 0.0620(5) 0.0440(5) 0.0433(5) 0.0014(4) 0.0174(4) -0.0086(4)
Cl3 0.0675(6) 0.0457(6) 0.0611(6) 0.0058(4) -0.0023(5) 0.0121(4)
S1 0.0245(3) 0.0245(4) 0.0348(4) 0.0066(3) 0.0131(3) 0.0087(3)
S2 0.0303(3) 0.0253(4) 0.0454(4) 0.0128(3) 0.0218(3) 0.0073(3)
O1 0.0195(9) 0.0274(11) 0.0364(11) 0.0062(8) 0.0130(8) 0.0071(8)
O2 0.0232(9) 0.0211(10) 0.0375(10) 0.0062(8) 0.0165(8) 0.0065(7)
N1 0.0179(10) 0.0184(11) 0.0255(11) 0.0018(9) 0.0102(8) 0.0045(9)
N2 0.0184(9) 0.0192(11) 0.0208(10) 0.0013(8) 0.0071(8) 0.0010(8)
C1 0.0180(11) 0.0212(13) 0.0245(13) 0.0007(10) 0.0046(9) -0.0005(10)
C2 0.0250(12) 0.0301(15) 0.0274(14) -0.0012(11) 0.0142(10) -0.0010(11)
C3 0.0326(14) 0.0349(17) 0.0274(14) 0.0058(12) 0.0145(11) -0.0020(12)
C4 0.0292(14) 0.0323(16) 0.0310(15) 0.0129(13) 0.0057(11) 0.0031(12)
C5 0.0190(11) 0.0271(14) 0.0267(13) 0.0046(11) 0.0061(9) 0.0040(11)
C6 0.0192(11) 0.0217(13) 0.0185(12) -0.0011(10) 0.0037(9) -0.0022(10)
C7 0.0183(11) 0.0210(13) 0.0200(12) -0.0014(10) 0.0047(9) 0.0008(10)
C8 0.0193(11) 0.0189(13) 0.0203(12) -0.0002(10) 0.0065(9) 0.0007(10)
C9 0.0475(17) 0.0224(15) 0.0500(19) 0.0088(14) 0.0260(15) 0.0113(14)
C10 0.0443(16) 0.0270(16) 0.0486(18) 0.0145(14) 0.0274(14) 0.0127(13)
C11 0.0375(16) 0.0390(18) 0.0410(17) 0.0001(15) 0.0036(13) -0.0006(14)

loop_
_atom_type_symbol
_atom_type_description
_atom_type_scat_dispersion_real
_atom_type_scat_dispersion_imag
_atom_type_scat_source
C C 0.0033 0.0016 'International Tables Vol C Tables 4.2.6.8 and 6.1.1.4'
H H 0.0000 0.0000 'International Tables Vol C Tables 4.2.6.8 and 6.1.1.4'
O O 0.0106 0.0060 'International Tables Vol C Tables 4.2.6.8 and 6.1.1.4'
N N 0.0061 0.0033 'International Tables Vol C Tables 4.2.6.8 and 6.1.1.4'
S S 0.1246 0.1234 'International Tables Vol C Tables 4.2.6.8 and 6.1.1.4'
Cl Cl 0.1484 0.1585 'International Tables Vol C Tables 4.2.6.8 and 6.1.1.4'
Fe Fe 0.3463 0.8444 'International Tables Vol C Tables 4.2.6.8 and 6.1.1.4'

loop_
_geom_angle_atom_site_label_1
_geom_angle_atom_site_label_2
_geom_angle_atom_site_label_3
_geom_angle
_geom_angle_site_symmetry_1
_geom_angle_site_symmetry_3
_geom_angle_publ_flag
O2 Fe1 O2 180.0 3_756 . ?
O2 Fe1 N2 74.00(7) 3_756 3_756 ?
O2 Fe1 N2 106.00(7) . 3_756 ?
O2 Fe1 N2 106.00(7) 3_756 . ?
O2 Fe1 N2 74.00(7) . . ?
N2 Fe1 N2 180.00(10) 3_756 . ?
O2 Fe1 Cl1 89.61(5) 3_756 3_756 ?
O2 Fe1 Cl1 90.39(5) . 3_756 ?
N2 Fe1 Cl1 92.46(5) 3_756 3_756 ?
N2 Fe1 Cl1 87.54(5) . 3_756 ?
O2 Fe1 Cl1 90.39(5) 3_756 . ?
O2 Fe1 Cl1 89.61(5) . . ?
N2 Fe1 Cl1 87.54(5) 3_756 . ?
N2 Fe1 Cl1 92.46(5) . . ?
Cl1 Fe1 Cl1 180.0 3_756 . ?
C8 S1 C9 95.17(12) . . ?
C8 S2 C10 95.25(12) . . ?
C1 O1 H1O 108(2) . . ?
C7 O2 Fe1 117.63(16) . . ?
C7 N1 N2 116.75(19) . . ?
C7 N1 H1N 125.7(18) . . ?
N2 N1 H1N 117.0(18) . . ?
C8 N2 N1 117.18(19) . . ?
C8 N2 Fe1 132.24(16) . . ?
N1 N2 Fe1 110.43(14) . . ?
O1 C1 C6 119.2(2) . . ?
O1 C1 C2 121.2(2) . . ?
C6 C1 C2 119.6(2) . . ?
C3 C2 C1 120.6(2) . . ?
C3 C2 H2 119.7 . . ?
C1 C2 H2 119.7 . . ?
C2 C3 C4 120.5(2) . . ?
C2 C3 H3 119.8 . . ?
C4 C3 H3 119.8 . . ?
C5 C4 C3 118.7(2) . . ?
C5 C4 H4 120.6 . . ?
C3 C4 H4 120.6 . . ?
C4 C5 C6 121.8(2) . . ?
C4 C5 H5 119.1 . . ?
C6 C5 H5 119.1 . . ?
C1 C6 C5 118.7(2) . . ?
C1 C6 C7 125.7(2) . . ?
C5 C6 C7 115.6(2) . . ?
O2 C7 N1 120.4(2) . . ?
O2 C7 C6 120.3(2) . . ?
N1 C7 C6 119.3(2) . . ?
N2 C8 S2 118.65(17) . . ?
N2 C8 S1 126.07(17) . . ?
S2 C8 S1 115.27(14) . . ?
C10 C9 S1 107.2(2) . . ?
C10 C9 H9A 110.3 . . ?
S1 C9 H9A 110.3 . . ?
C10 C9 H9B 110.3 . . ?
S1 C9 H9B 110.3 . . ?
H9A C9 H9B 108.5 . . ?
C9 C10 S2 108.3(2) . . ?
C9 C10 H10A 110.0 . . ?
S2 C10 H10A 110.0 . . ?
C9 C10 H10B 110.0 . . ?
S2 C10 H10B 110.0 . . ?
H10A C10 H10B 108.4 . . ?
Cl2 C11 Cl3 110.73(17) . . ?
Cl2 C11 H11A 109.5 . . ?
Cl3 C11 H11A 109.5 . . ?
Cl2 C11 H11B 109.5 . . ?
Cl3 C11 H11B 109.5 . . ?
H11A C11 H11B 108.1 . . ?

loop_
_geom_bond_atom_site_label_1
_geom_bond_atom_site_label_2
_geom_bond_distance
_geom_bond_site_symmetry_2
_geom_bond_publ_flag
Fe1 O2 2.1146(16) 3_756 ?
Fe1 O2 2.1146(16) . ?
Fe1 N2 2.2169(19) 3_756 ?
Fe1 N2 2.2169(19) . ?
Fe1 Cl1 2.4481(6) 3_756 ?
Fe1 Cl1 2.4481(6) . ?
Cl2 C11 1.748(3) . ?
Cl3 C11 1.762(3) . ?
S1 C8 1.754(2) . ?
S1 C9 1.814(3) . ?
S2 C8 1.747(2) . ?
S2 C10 1.809(3) . ?
O1 C1 1.367(3) . ?
O1 H1O 0.78(3) . ?
O2 C7 1.246(3) . ?
N1 C7 1.344(3) . ?
N1 N2 1.394(3) . ?
N1 H1N 0.80(2) . ?
N2 C8 1.285(3) . ?
C1 C6 1.396(3) . ?
C1 C2 1.399(3) . ?
C2 C3 1.372(4) . ?
C2 H2 0.9500 . ?
C3 C4 1.400(4) . ?
C3 H3 0.9500 . ?
C4 C5 1.378(3) . ?
C4 H4 0.9500 . ?
C5 C6 1.399(3) . ?
C5 H5 0.9500 . ?
C6 C7 1.482(3) . ?
C9 C10 1.515(4) . ?
C9 H9A 0.9900 . ?
C9 H9B 0.9900 . ?
C10 H10A 0.9900 . ?
C10 H10B 0.9900 . ?
C11 H11A 0.9900 . ?
C11 H11B 0.9900 . ?

loop_
_geom_torsion_atom_site_label_1
_geom_torsion_atom_site_label_2
_geom_torsion_atom_site_label_3
_geom_torsion_atom_site_label_4
_geom_torsion
_geom_torsion_site_symmetry_1
_geom_torsion_site_symmetry_2
_geom_torsion_site_symmetry_3
_geom_torsion_site_symmetry_4
_geom_torsion_publ_flag
O2 Fe1 O2 C7 64(100) 3_756 . . . ?
N2 Fe1 O2 C7 -171.78(17) 3_756 . . . ?
N2 Fe1 O2 C7 8.22(17) . . . . ?
Cl1 Fe1 O2 C7 -79.11(18) 3_756 . . . ?
Cl1 Fe1 O2 C7 100.89(18) . . . . ?
C7 N1 N2 C8 179.3(2) . . . . ?
C7 N1 N2 Fe1 3.1(2) . . . . ?
O2 Fe1 N2 C8 -1.0(2) 3_756 . . . ?
O2 Fe1 N2 C8 179.0(2) . . . . ?
N2 Fe1 N2 C8 84(100) 3_756 . . . ?
Cl1 Fe1 N2 C8 -89.9(2) 3_756 . . . ?
Cl1 Fe1 N2 C8 90.1(2) . . . . ?
O2 Fe1 N2 N1 174.43(14) 3_756 . . . ?
O2 Fe1 N2 N1 -5.57(14) . . . . ?
N2 Fe1 N2 N1 -100(100) 3_756 . . . ?
Cl1 Fe1 N2 N1 85.53(14) 3_756 . . . ?
Cl1 Fe1 N2 N1 -94.47(14) . . . . ?
O1 C1 C2 C3 177.0(2) . . . . ?
C6 C1 C2 C3 -1.1(4) . . . . ?
C1 C2 C3 C4 1.4(4) . . . . ?
C2 C3 C4 C5 0.0(4) . . . . ?
C3 C4 C5 C6 -1.8(4) . . . . ?
O1 C1 C6 C5 -178.7(2) . . . . ?
C2 C1 C6 C5 -0.6(4) . . . . ?
O1 C1 C6 C7 -0.2(4) . . . . ?
C2 C1 C6 C7 177.9(2) . . . . ?
C4 C5 C6 C1 2.1(4) . . . . ?
C4 C5 C6 C7 -176.6(2) . . . . ?
Fe1 O2 C7 N1 -9.7(3) . . . . ?
Fe1 O2 C7 C6 168.48(16) . . . . ?
N2 N1 C7 O2 4.0(3) . . . . ?
N2 N1 C7 C6 -174.13(19) . . . . ?
C1 C6 C7 O2 173.0(2) . . . . ?
C5 C6 C7 O2 -8.5(3) . . . . ?
C1 C6 C7 N1 -8.9(4) . . . . ?
C5 C6 C7 N1 169.7(2) . . . . ?
N1 N2 C8 S2 -174.09(16) . . . . ?
Fe1 N2 C8 S2 1.1(3) . . . . ?
N1 N2 C8 S1 5.9(3) . . . . ?
Fe1 N2 C8 S1 -178.91(12) . . . . ?
C10 S2 C8 N2 -170.5(2) . . . . ?
C10 S2 C8 S1 9.54(17) . . . . ?
C9 S1 C8 N2 -167.1(2) . . . . ?
C9 S1 C8 S2 12.93(17) . . . . ?
C8 S1 C9 C10 -35.9(2) . . . . ?
S1 C9 C10 S2 46.9(3) . . . . ?
C8 S2 C10 C9 -34.3(2) . . . . ?
